data_7056717
loop_
_publ_author_name
'Alcivar Le\'on, Christian David'
'Echeverr\'ia, Gustavo A.'
'Piro, Oscar E.'
'Ulic, Sonia E.'
'Jios, Jorge Luis'
'Pereanez, Jaime A.'
'Henao Casta\~neda, Isabel Cristina'
'P\'erez, Hiram'

_publ_section_title
;
 The role of non-covalent interactions in some 2-trifluoromethylchromones
 in the solid state.
;
_journal_name_full 'New J. Chem.'
_journal_paper_doi 10.1039/C7NJ00481H
_journal_year 2017
_chemical_formula_sum 'C11 H7 F3 O3'
_chemical_formula_weight 244.17
_chemical_name_systematic 2-trifluoromethylchromone-3-oxydryl-methyl
_space_group_crystal_system monoclinic
_space_group_IT_number 14
_space_group_name_Hall '-P 2yn'
_space_group_name_H-M_alt 'P 1 21/n 1'
_symmetry_space_group_name_Hall '-P 2yn'
_symmetry_space_group_name_H-M 'P 1 21/n 1'
_atom_sites_solution_hydrogens difmap
_atom_sites_solution_primary direct
_atom_sites_solution_secondary difmap
_audit_creation_method SHELXL-2014/7
_audit_update_record
;
2016-04-12 deposited with the CCDC.
2017-10-26 downloaded from the CCDC.
;
_cell_angle_alpha 90
_cell_angle_beta 93.722(3)
_cell_angle_gamma 90
_cell_formula_units_Z 4
_cell_length_a 4.7865(2)
_cell_length_b 15.3885(6)
_cell_length_c 13.7073(5)
_cell_measurement_reflns_used 2582
_cell_measurement_temperature 297(2)
_cell_measurement_theta_max 72.2740
_cell_measurement_theta_min 3.2570
_cell_volume 1007.51(7)
_computing_cell_refinement
;
CrysAlisPro, Agilent Technologies,
Version 1.171.37.31 (release 14-01-2014 CrysAlis171 .NET)
(compiled Jan 14 2014,18:38:05)
;
_computing_data_collection
;
CrysAlisPro, Agilent Technologies,
Version 1.171.37.31 (release 14-01-2014 CrysAlis171 .NET)
(compiled Jan 14 2014,18:38:05)
;
_computing_data_reduction
;
CrysAlisPro, Agilent Technologies,
Version 1.171.37.31 (release 14-01-2014 CrysAlis171 .NET)
(compiled Jan 14 2014,18:38:05)
;
_computing_molecular_graphics 'ORTEP-3 (Farrugia, 1997)'
_computing_publication_material 'SHELXL-2014/7 (Sheldrick, 2014)'
_computing_structure_refinement 'SHELXL-2014/7 (Sheldrick, 2014)'
_computing_structure_solution 'SHELXS (Sheldrick, 2008)'
_diffrn_ambient_temperature 297(2)
_diffrn_detector 'CCD plate'
_diffrn_detector_area_resol_mean 16.0604
_diffrn_detector_type Eos
_diffrn_measured_fraction_theta_full 1.000
_diffrn_measured_fraction_theta_max 0.988
_diffrn_measurement_device 'four-circle diffractometer'
_diffrn_measurement_device_type 'Xcalibur, Eos, Gemini'
_diffrn_radiation_monochromator graphite
_diffrn_radiation_probe x-ray
_diffrn_radiation_type 'Cu K\a'
_diffrn_radiation_wavelength 1.54184
_diffrn_reflns_av_R_equivalents 0.0199
_diffrn_reflns_av_unetI/netI 0.0164
_diffrn_reflns_Laue_measured_fraction_full 1.000
_diffrn_reflns_Laue_measured_fraction_max 0.988
_diffrn_reflns_limit_h_max 5
_diffrn_reflns_limit_h_min -4
_diffrn_reflns_limit_k_max 18
_diffrn_reflns_limit_k_min -16
_diffrn_reflns_limit_l_max 14
_diffrn_reflns_limit_l_min -16
_diffrn_reflns_number 6524
_diffrn_reflns_point_group_measured_fraction_full 1.000
_diffrn_reflns_point_group_measured_fraction_max 0.988
_diffrn_reflns_theta_full 67.684
_diffrn_reflns_theta_max 72.418
_diffrn_reflns_theta_min 4.325
_diffrn_source 'Enhance (Cu) X-ray Source'
_exptl_absorpt_coefficient_mu 1.350
_exptl_absorpt_correction_T_max 1.00000
_exptl_absorpt_correction_T_min 0.66087
_exptl_absorpt_correction_type multi-scan
_exptl_absorpt_process_details
;
CrysAlisPro, Agilent Technologies,
Version 1.171.37.31 (release 14-01-2014 CrysAlis171 .NET)
(compiled Jan 14 2014,18:38:05)
Empirical absorption correction using spherical harmonics,
 implemented in SCALE3 ABSPACK scaling algorithm.
;
_exptl_crystal_colour colorless
_exptl_crystal_density_diffrn 1.610
_exptl_crystal_description needle
_exptl_crystal_F_000 496
_exptl_crystal_recrystallization_method 'Re-crystallisation from solvent'
_exptl_crystal_size_max 0.511
_exptl_crystal_size_mid 0.120
_exptl_crystal_size_min 0.084
_refine_diff_density_max 0.248
_refine_diff_density_min -0.392
_refine_diff_density_rms 0.062
_refine_ls_extinction_method none
_refine_ls_goodness_of_fit_ref 1.067
_refine_ls_hydrogen_treatment refall
_refine_ls_matrix_type full
_refine_ls_number_parameters 207
_refine_ls_number_reflns 1959
_refine_ls_number_restraints 103
_refine_ls_restrained_S_all 1.405
_refine_ls_R_factor_all 0.0677
_refine_ls_R_factor_gt 0.0609
_refine_ls_shift/su_max 0.008
_refine_ls_shift/su_mean 0.001
_refine_ls_structure_factor_coef Fsqd
_refine_ls_weighting_details 'w=1/[\s^2^(Fo^2^)+(0.0946P)^2^+0.4164P] where P=(Fo^2^+2Fc^2^)/3'
_refine_ls_weighting_scheme calc
_refine_ls_wR_factor_gt 0.1670
_refine_ls_wR_factor_ref 0.1759
_reflns_Friedel_coverage 0.000
_reflns_number_gt 1662
_reflns_number_total 1959
_reflns_threshold_expression 'I > 2\s(I)'
_cod_data_source_file c7nj00481h2.cif
_cod_data_source_block shelx_CCDC1
_cod_database_code 7056717
_shelx_shelxl_version_number 2014/7
_shelx_space_group_comment
;
The symmetry employed for this shelxl refinement is uniquely defined
by the following loop, which should always be used as a source of
symmetry information in preference to the above space-group names.
They are only intended as comments.
;
_shelx_estimated_absorpt_t_min 0.545
_shelx_estimated_absorpt_t_max 0.895
_solvent_exptl_crystal_recrystallization_method Methanol

loop_
_space_group_symop_operation_xyz
'x, y, z'
'-x+1/2, y+1/2, -z+1/2'
'-x, -y, -z'
'x-1/2, -y-1/2, z-1/2'

loop_
_atom_site_label
_atom_site_type_symbol
_atom_site_fract_x
_atom_site_fract_y
_atom_site_fract_z
_atom_site_U_iso_or_equiv
_atom_site_adp_type
_atom_site_occupancy
_atom_site_site_symmetry_order
_atom_site_calc_flag
_atom_site_refinement_flags_posn
_atom_site_refinement_flags_occupancy
_atom_site_disorder_assembly
_atom_site_disorder_group
C1 C -0.4128(6) 0.31450(17) 0.7022(2) 0.0697(7) Uani 1 1 d . . . .
C2 C -0.4230(6) 0.29266(17) 0.6034(2) 0.0693(7) Uani 1 1 d . . . .
C3 C -0.2530(5) 0.22886(16) 0.5709(2) 0.0596(6) Uani 1 1 d . . . .
C4 C -0.0677(4) 0.18467(14) 0.63697(16) 0.0483(5) Uani 1 1 d . . . .
C5 C 0.1132(4) 0.11520(14) 0.60632(15) 0.0491(5) Uani 1 1 d . . . .
C6 C 0.2855(4) 0.07158(13) 0.68370(16) 0.0474(5) Uani 1 1 d . . . .
C7 C 0.2711(4) 0.09982(14) 0.77636(16) 0.0498(5) Uani 1 1 d . . . .
C8 C -0.0609(4) 0.20789(13) 0.73530(16) 0.0491(5) Uani 1 1 d . . . .
C9 C -0.2334(5) 0.27303(16) 0.7686(2) 0.0605(6) Uani 1 1 d . . . .
C10 C 0.4165(5) 0.06011(17) 0.86648(18) 0.0624(6) Uani 1 1 d D . . .
C11 C 0.4534(5) -0.00535(17) 0.6525(2) 0.0597(6) Uani 1 1 d . . . .
O1 O 0.1126(3) 0.16686(10) 0.80402(11) 0.0546(4) Uani 1 1 d . . . .
O2 O 0.1215(4) 0.09169(13) 0.52074(12) 0.0667(5) Uani 1 1 d . . . .
O3 O 0.2827(5) -0.07936(11) 0.63876(14) 0.0683(5) Uani 1 1 d . . . .
F1A F 0.439(2) 0.1129(5) 0.9408(5) 0.0698(19) Uiso 0.311(8) 1 d D P A 1
F2A F 0.2957(15) -0.0108(6) 0.8895(7) 0.0624(18) Uiso 0.311(8) 1 d D P A 1
F3A F 0.6970(10) 0.0396(6) 0.8461(4) 0.0555(16) Uiso 0.311(8) 1 d D P A 1
F1C F 0.225(2) 0.0537(11) 0.9408(7) 0.062(3) Uiso 0.184(6) 1 d D P A 2
F2C F 0.500(4) -0.0235(7) 0.8580(7) 0.075(3) Uiso 0.184(6) 1 d D P A 2
F3C F 0.613(3) 0.1040(9) 0.9085(8) 0.069(3) Uiso 0.184(6) 1 d D P A 2
F1B F 0.312(3) 0.0882(7) 0.9487(5) 0.069(2) Uiso 0.233(7) 1 d D P A 3
F2B F 0.361(2) -0.0307(4) 0.8647(6) 0.055(2) Uiso 0.233(7) 1 d D P A 3
F3B F 0.6766(13) 0.0680(7) 0.8710(7) 0.057(2) Uiso 0.233(7) 1 d D P A 3
F1D F 0.2453(15) 0.0204(9) 0.9203(8) 0.068(2) Uiso 0.272(7) 1 d D P A 4
F2D F 0.635(2) 0.0093(7) 0.8549(5) 0.070(2) Uiso 0.272(7) 1 d D P A 4
F3D F 0.535(2) 0.1308(4) 0.9235(5) 0.0608(19) Uiso 0.272(7) 1 d D P A 4
H H 0.139(8) -0.072(2) 0.590(3) 0.102(12) Uiso 1 1 d . . . .
H1 H -0.535(7) 0.356(2) 0.726(2) 0.085(9) Uiso 1 1 d . . . .
H2 H -0.538(7) 0.323(2) 0.557(2) 0.077(9) Uiso 1 1 d . . . .
H3 H -0.261(6) 0.2123(19) 0.500(2) 0.071(8) Uiso 1 1 d . . . .
H9 H -0.225(6) 0.2870(19) 0.835(2) 0.066(8) Uiso 1 1 d . . . .
H11A H 0.607(7) -0.022(2) 0.705(2) 0.076(8) Uiso 1 1 d . . . .
H11B H 0.547(6) 0.0092(18) 0.590(2) 0.064(8) Uiso 1 1 d . . . .

loop_
_atom_site_aniso_label
_atom_site_aniso_U_11
_atom_site_aniso_U_22
_atom_site_aniso_U_33
_atom_site_aniso_U_23
_atom_site_aniso_U_13
_atom_site_aniso_U_12
C1 0.0627(15) 0.0469(12) 0.101(2) -0.0044(13) 0.0131(14) 0.0051(11)
C2 0.0631(15) 0.0558(14) 0.0882(19) 0.0106(13) -0.0015(13) 0.0059(11)
C3 0.0588(13) 0.0571(13) 0.0623(14) 0.0080(11) -0.0016(10) -0.0001(10)
C4 0.0474(11) 0.0450(10) 0.0527(11) 0.0017(8) 0.0046(8) -0.0054(8)
C5 0.0492(11) 0.0515(11) 0.0467(11) -0.0019(9) 0.0045(8) -0.0049(9)
C6 0.0436(10) 0.0492(11) 0.0494(11) -0.0008(8) 0.0033(8) -0.0030(8)
C7 0.0476(11) 0.0502(11) 0.0516(12) -0.0029(9) 0.0038(9) -0.0032(8)
C8 0.0483(11) 0.0437(10) 0.0557(12) -0.0015(8) 0.0060(9) -0.0064(8)
C9 0.0627(14) 0.0486(12) 0.0713(16) -0.0108(11) 0.0135(11) -0.0031(10)
C10 0.0656(14) 0.0699(15) 0.0510(13) -0.0003(11) -0.0009(10) 0.0009(12)
C11 0.0587(13) 0.0609(14) 0.0590(14) -0.0075(11) 0.0010(11) 0.0088(10)
O1 0.0615(9) 0.0553(9) 0.0470(8) -0.0071(6) 0.0031(7) 0.0021(7)
O2 0.0763(12) 0.0776(12) 0.0458(9) -0.0076(8) 0.0011(7) 0.0094(9)
O3 0.0900(13) 0.0515(9) 0.0616(11) -0.0013(7) -0.0095(9) 0.0053(8)

loop_
_atom_type_symbol
_atom_type_description
_atom_type_scat_dispersion_real
_atom_type_scat_dispersion_imag
_atom_type_scat_source
C C 0.0181 0.0091 'International Tables Vol C Tables 4.2.6.8 and 6.1.1.4'
H H 0.0000 0.0000 'International Tables Vol C Tables 4.2.6.8 and 6.1.1.4'
O O 0.0492 0.0322 'International Tables Vol C Tables 4.2.6.8 and 6.1.1.4'
F F 0.0727 0.0534 'International Tables Vol C Tables 4.2.6.8 and 6.1.1.4'

loop_
_geom_angle_atom_site_label_1
_geom_angle_atom_site_label_2
_geom_angle_atom_site_label_3
_geom_angle
C9 C1 C2 121.0(2)
C3 C2 C1 120.4(3)
C2 C3 C4 120.1(3)
C8 C4 C3 118.4(2)
C8 C4 C5 119.4(2)
C3 C4 C5 122.2(2)
O2 C5 C4 123.2(2)
O2 C5 C6 120.3(2)
C4 C5 C6 116.47(19)
C7 C6 C5 118.29(19)
C7 C6 C11 125.5(2)
C5 C6 C11 116.09(19)
C6 C7 O1 125.1(2)
C6 C7 C10 126.3(2)
O1 C7 C10 108.53(18)
O1 C8 C4 121.50(19)
O1 C8 C9 116.9(2)
C4 C8 C9 121.6(2)
C1 C9 C8 118.5(3)
F2A C10 F1A 110.7(5)
F1D C10 F2D 109.0(5)
F3B C10 F1B 110.7(6)
F3C C10 F2C 109.3(8)
F3B C10 F2B 106.2(5)
F1B C10 F2B 104.7(5)
F2A C10 F3A 107.8(5)
F1A C10 F3A 105.1(4)
F3C C10 F1C 101.9(7)
F2C C10 F1C 101.8(7)
F1D C10 F3D 106.8(6)
F2D C10 F3D 103.1(5)
O3 C11 C6 110.97(19)
C7 O1 C8 119.11(17)

loop_
_geom_bond_atom_site_label_1
_geom_bond_atom_site_label_2
_geom_bond_distance
C1 C9 1.368(4)
C1 C2 1.394(5)
C2 C3 1.368(4)
C3 C4 1.402(3)
C4 C8 1.393(3)
C4 C5 1.455(3)
C5 O2 1.231(3)
C5 C6 1.464(3)
C6 C7 1.348(3)
C6 C11 1.508(3)
C7 O1 1.349(3)
C7 C10 1.507(3)
C8 O1 1.369(3)
C8 C9 1.394(3)
C10 F3B 1.248(6)
C10 F2A 1.283(6)
C10 F3C 1.266(9)
C10 F1D 1.291(6)
C10 F1A 1.302(6)
C10 F2D 1.324(6)
C10 F1B 1.333(7)
C10 F2C 1.354(9)
C10 F2B 1.423(6)
C10 F3A 1.425(6)
C10 F1C 1.418(8)
C10 F3D 1.434(6)
C11 O3 1.407(3)

loop_
_geom_hbond_atom_site_label_D
_geom_hbond_atom_site_label_H
_geom_hbond_atom_site_label_A
_geom_hbond_distance_DH
_geom_hbond_distance_HA
_geom_hbond_distance_DA
_geom_hbond_angle_DHA
_geom_hbond_site_symmetry_A
O3 H O2 0.93(4) 1.92(4) 2.830(3) 163(3) 3_556
